data_1577155
loop_
_publ_author_name
'Baltrun, Marc'
'Hanneberg, David'
'Hett, Florian'
'Seidl, Michael'
'Weigend, Florian'
'Hohloch, Stephan'

_publ_section_title
;
 Regioselective [3+2] Cycloaddition Reactions of the Phosphorus and
 Arsenic Analogues of the Thiocyanate Anion
;
_journal_name_full 'Chemical Science'
_journal_paper_doi 10.1039/D6SC01985D
_journal_year 2026
_chemical_formula_moiety 'C74 H108 As2 N6 S2 Zr2'
_chemical_formula_sum 'C74 H108 As2 N6 S2 Zr2'
_chemical_formula_weight 1478.145
_space_group_crystal_system triclinic
_space_group_IT_number 2
_space_group_name_Hall '-P 1'
_space_group_name_H-M_alt 'P -1'
_symmetry_Int_Tables_number 2
_atom_sites_solution_primary dual
_audit_block_doi 10.5517/ccdc.csd.cc2kdssk
_audit_creation_date 2024-06-21
_audit_creation_method
;
Olex2 1.5-alpha
(compiled 2024.02.16 svn.r378c4104 for OlexSys, GUI svn.r6928)
;
_audit_update_record
;
2024-06-26 deposited with the CCDC.	2026-04-24 downloaded from the CCDC.
;
_cell_angle_alpha 88.663(2)
_cell_angle_beta 84.689(2)
_cell_angle_gamma 74.352(2)
_cell_formula_units_Z 1
_cell_length_a 11.1089(5)
_cell_length_b 12.8559(6)
_cell_length_c 13.9037(7)
_cell_measurement_reflns_used 9963
_cell_measurement_temperature 153.00
_cell_measurement_theta_max 26.04
_cell_measurement_theta_min 2.21
_cell_volume 1903.85(16)
_computing_cell_refinement 'SAINT V8.40B (?, 2016)'
_computing_data_reduction 'SAINT V8.40B (?, 2016)'
_computing_molecular_graphics 'Olex2 1.5-alpha (Dolomanov et al., 2009)'
_computing_publication_material 'Olex2 1.5-alpha (Dolomanov et al., 2009)'
_computing_structure_refinement 'olex2.refine 1.5-alpha (Bourhis et al., 2015)'
_computing_structure_solution 'SHELXT 2018/2 (Sheldrick, 2018)'
_diffrn_ambient_temperature 153.00
_diffrn_measured_fraction_theta_full 0.9986
_diffrn_measured_fraction_theta_max 0.9940
_diffrn_measurement_device_type 'Bruker D8 QUEST PHOTON III'
_diffrn_measurement_method '\f and \w scans'
_diffrn_radiation_type 'Mo K\a'
_diffrn_radiation_wavelength 0.71073
_diffrn_reflns_av_R_equivalents 0.0875
_diffrn_reflns_av_unetI/netI 0.0346
_diffrn_reflns_Laue_measured_fraction_full 0.9986
_diffrn_reflns_Laue_measured_fraction_max 0.9940
_diffrn_reflns_limit_h_max 14
_diffrn_reflns_limit_h_min -14
_diffrn_reflns_limit_k_max 16
_diffrn_reflns_limit_k_min -16
_diffrn_reflns_limit_l_max 17
_diffrn_reflns_limit_l_min -17
_diffrn_reflns_number 99582
_diffrn_reflns_point_group_measured_fraction_full 0.9986
_diffrn_reflns_point_group_measured_fraction_max 0.9940
_diffrn_reflns_theta_full 25.2417
_diffrn_reflns_theta_max 26.85
_diffrn_reflns_theta_min 2.21
_diffrn_source_current 1.0
_diffrn_source_power 0.05
_diffrn_source_voltage 50.0
_diffrn_standards_number 0
_exptl_absorpt_coefficient_mu 1.233
_exptl_absorpt_correction_T_max 0.7454
_exptl_absorpt_correction_T_min 0.6476
_exptl_absorpt_correction_type multi-scan
_exptl_absorpt_process_details
;
SADABS-2016/2 (Bruker,2016/2) was used for absorption correction.
wR2(int) was 0.1341 before and 0.0605 after correction.
The Ratio of minimum to maximum transmission is 0.8688.
The \l/2 correction factor is Not present.
;
_exptl_crystal_colour 'clear orange'
_exptl_crystal_colour_lustre clear
_exptl_crystal_colour_primary orange
_exptl_crystal_density_diffrn 1.289
_exptl_crystal_description block
_exptl_crystal_F_000 766.859
_exptl_crystal_size_max 0.15
_exptl_crystal_size_mid 0.09
_exptl_crystal_size_min 0.08
_refine_diff_density_max 0.6409
_refine_diff_density_min -0.7089
_refine_diff_density_rms 0.1008
_refine_ls_d_res_high 0.7868
_refine_ls_d_res_low 9.2359
_refine_ls_goodness_of_fit_ref 1.0384
_refine_ls_hydrogen_treatment constr
_refine_ls_matrix_type full
_refine_ls_number_constraints 109
_refine_ls_number_parameters 617
_refine_ls_number_reflns 8141
_refine_ls_number_restraints 496
_refine_ls_restrained_S_all 1.0058
_refine_ls_R_factor_all 0.0500
_refine_ls_R_factor_gt 0.0445
_refine_ls_shift/su_max 0.0009
_refine_ls_shift/su_mean 0.0000
_refine_ls_structure_factor_coef Fsqd
_refine_ls_weighting_details 'w=1/[\s^2^(Fo^2^)+(0.0000P)^2^+6.6170P] where P=(Fo^2^+2Fc^2^)/3'
_refine_ls_weighting_scheme calc
_refine_ls_wR_factor_gt 0.1023
_refine_ls_wR_factor_ref 0.1052
_reflns_Friedel_coverage 0.0
_reflns_limit_h_max 14
_reflns_limit_h_min -13
_reflns_limit_k_max 16
_reflns_limit_k_min -16
_reflns_limit_l_max 17
_reflns_limit_l_min 0
_reflns_number_gt 7390
_reflns_number_total 8141
_reflns_threshold_expression I>=2u(I)
_cod_data_source_file d6sc01985d5.cif
_cod_data_source_block SH_449n_aP
_cod_database_code 1577155
_olex2_refinement_description
;
1. Fixed Uiso
 At 1.2 times of:
  All C(H) groups
 At 1.5 times of:
  All C(H,H,H) groups
2. Restrained distances
 As2a-C1a
 1.96 with sigma of 0.02
 C51-C50 \\sim C55-C50 \\sim C54-C55 \\sim C54-C53 \\sim C53-C52 \\sim C52-C51
 with sigma of 0.02
 C55a-C50 \\sim C55a-C54a \\sim C53a-C54a \\sim C52a-C53a \\sim C51a-C52a \\sim
C51a-C50
 with sigma of 0.02
 C30-C35a \\sim C34a-C35a \\sim C34a-C33a \\sim C33a-C32a \\sim C32a-C31a \\sim
C30-C31a
 with sigma of 0.02
 C30-C35 \\sim C35-C34 \\sim C34-C33 \\sim C33-C32 \\sim C31-C32 \\sim C30-C31
 with sigma of 0.02
 S2b-C2b \\sim S2b-C1b \\sim S1b-C1b
 with sigma of 0.02
 As1b-C2b \\sim As2b-C1b
 with sigma of 0.02
 S2a-C2a \\sim S1a-C1a
 with sigma of 0.02
 As2a-C2a \\sim As1a-C1a
 with sigma of 0.02
3. Uiso/Uaniso restraints and constraints
C52 \\sim C53 \\sim C54 \\sim C56 \\sim C57 \\sim C57a \\sim C54a \\sim C53a
\\sim C52a \\sim C56a \\sim C55 \\sim C51: within 1.7A with sigma of 0.01 and
sigma for terminal atoms of 0.02 within 1.7A
C30 \\sim C31 \\sim C31a \\sim C32a \\sim C32 \\sim C36 \\sim C36a \\sim C33a
\\sim C33 \\sim C34a \\sim C34 \\sim C35 \\sim C35a \\sim C37a \\sim C37:
within 1.7A with sigma of 0.01 and sigma for terminal atoms of 0.02 within 1.7A
C51 \\sim C51a \\sim C55a \\sim C55: within 1.7A with sigma of 0.01 and sigma
for terminal atoms of 0.02 within 1.7A
S1a \\sim S1b \\sim C1b \\sim C1a \\sim C2b \\sim C2a: within 2.5A with sigma
of 0.01 and sigma for terminal atoms of 0.02 within 2.5A
Uanis(S1a) \\sim Ueq: with sigma of 0.001 and sigma for terminal atoms of 0.005
Uanis(C2a) \\sim Ueq, Uanis(C2b) \\sim Ueq: with sigma of 0.01 and sigma for
terminal atoms of 0.01
4. Others
 Sof(C36)=Sof(H36d)=Sof(H36e)=Sof(H36f)=Sof(C32)=Sof(C31)=Sof(H31)=Sof(C33)=
 Sof(H33)=Sof(C34)=Sof(C37)=Sof(H37d)=Sof(H37e)=Sof(H37f)=Sof(C35)=Sof(H35)=
 Sof(H31)=Sof(H35)=Sof(H33)=Sof(H36d)=Sof(H36e)=Sof(H36f)=Sof(H37d)=Sof(H37e)=
 Sof(H37f)=1-FVAR(1)
 Sof(C31a)=Sof(H31a)=Sof(C35a)=Sof(H35a)=Sof(C32a)=Sof(C33a)=Sof(H33a)=
 Sof(C34a)=Sof(C36a)=Sof(H36a)=Sof(H36b)=Sof(H36c)=Sof(C37a)=Sof(H37a)=
 Sof(H37b)=Sof(H37c)=Sof(H31a)=Sof(H33a)=Sof(H35a)=Sof(H36a)=Sof(H36b)=
 Sof(H36c)=Sof(H37a)=Sof(H37b)=Sof(H37c)=FVAR(1)
 Sof(As1b)=Sof(C2b)=Sof(S2b)=Sof(C1b)=Sof(As2b)=Sof(S1b)=0.5*(1-FVAR(3))
 Sof(As1a)=Sof(C1a)=Sof(S1a)=Sof(As2a)=Sof(S2a)=Sof(C2a)=0.5*FVAR(3)
 Sof(C57a)=Sof(H57d)=Sof(H57e)=Sof(H57f)=Sof(C54a)=Sof(C53a)=Sof(H53a)=
 Sof(C52a)=Sof(C56a)=Sof(H56d)=Sof(H56e)=Sof(H56f)=Sof(C51a)=Sof(H51a)=
 Sof(C55a)=Sof(H55a)=Sof(H51a)=Sof(H53a)=Sof(H55a)=Sof(H57d)=Sof(H57e)=
 Sof(H57f)=Sof(H56d)=Sof(H56e)=Sof(H56f)=1-FVAR(3)
 Sof(C51)=Sof(H51)=Sof(C55)=Sof(H55)=Sof(C52)=Sof(C53)=Sof(H53)=Sof(C54)=
 Sof(C56)=Sof(H56a)=Sof(H56b)=Sof(H56c)=Sof(C57)=Sof(H57a)=Sof(H57b)=Sof(H57c)=
 Sof(H55)=Sof(H53)=Sof(H51)=Sof(H56a)=Sof(H56b)=Sof(H56c)=Sof(H57a)=Sof(H57b)=
 Sof(H57c)=FVAR(3)
5.a Aromatic/amide H refined with riding coordinates:
 C31a(H31a), C33a(H33a), C35a(H35a), C55(H55), C53(H53), C51(H51), C12(H12),
 C14(H14), C16(H16), C31(H31), C35(H35), C33(H33), C51a(H51a), C53a(H53a),
 C55a(H55a)
5.b Idealised Me refined as rotating group:
 C41(H41a,H41b,H41c), C22(H22a,H22b,H22c), C39(H39a,H39b,H39c), C20(H20a,H20b,
 H20c), C21(H21a,H21b,H21c), C40(H40a,H40b,H40c), C60(H60a,H60b,H60c), C59(H59a,
 H59b,H59c), C18(H18a,H18b,H18c), C61(H61a,H61b,H61c), C17(H17a,H17b,H17c),
 C56(H56a,H56b,H56c), C36a(H36a,H36b,H36c), C57(H57a,H57b,H57c), C37a(H37a,H37b,
 H37c), C36(H36d,H36e,H36f), C37(H37d,H37e,H37f), C57a(H57d,H57e,H57f),
 C56a(H56d,H56e,H56f)
;
_olex2_diffrn_ambient_temperature_device 'Oxford Cryosystems, Cryostream 800'
_olex2_submission_special_instructions 'No special instructions were received'

loop_
_space_group_symop_id
_space_group_symop_operation_xyz
1 x,y,z
2 -x,-y,-z

loop_
_atom_site_label
_atom_site_type_symbol
_atom_site_fract_x
_atom_site_fract_y
_atom_site_fract_z
_atom_site_U_iso_or_equiv
_atom_site_adp_type
_atom_site_occupancy
_atom_site_refinement_flags_posn
_atom_site_refinement_flags_adp
_atom_site_refinement_flags_occupancy
_atom_site_disorder_group
Zr1 Zr 0.70780(3) 0.24649(2) 0.31864(2) 0.01895(8) Uani 1.000000 . . . .
As1a As 0.5220(9) 0.5328(9) 0.3653(8) 0.0234(18) Uani 0.210(3) D . P -1
As1b As 0.4467(6) 0.6944(4) 0.4431(5) 0.0483(17) Uani 0.290(3) D . P -2
N50 N 0.8815(2) 0.2759(2) 0.30909(19) 0.0233(5) Uani 1.000000 . . . .
N10 N 0.7175(2) 0.0836(2) 0.33371(17) 0.0208(5) Uani 1.000000 . . . .
N30 N 0.6257(2) 0.2986(2) 0.19338(19) 0.0266(6) Uani 1.000000 . . . .
C53 C 1.1055(3) 0.1962(3) 0.3373(2) 0.0306(7) Uani 1.000000 . . . .
C50 C 1.0102(3) 0.2283(3) 0.2622(2) 0.0246(6) Uani 1.000000 . . . .
C10 C 0.7753(3) 0.0135(2) 0.4147(2) 0.0220(6) Uani 1.000000 . . . .
C13 C 0.8307(3) 0.0811(3) 0.4771(2) 0.0267(7) Uani 1.000000 . . . .
C51 C 1.0514(3) 0.3075(3) 0.1901(3) 0.0346(8) Uani 1.000000 . . . .
C12 C 0.8805(3) -0.0828(3) 0.3750(3) 0.0310(7) Uani 1.000000 . . . .
C14 C 0.6709(3) 0.0269(2) 0.2642(2) 0.0238(6) Uani 1.000000 . . . .
C11 C 0.6777(3) -0.0275(3) 0.4783(2) 0.0329(8) Uani 1.000000 . . . .
C19 C 0.5559(3) 0.0021(3) 0.2827(2) 0.0272(7) Uani 1.000000 . . . .
C52 C 1.0059(3) 0.1284(3) 0.2074(2) 0.0308(7) Uani 1.000000 . . . .
C34 C 0.7021(3) 0.3287(3) 0.1143(2) 0.0356(8) Uani 1.000000 D . . .
C31 C 0.4196(3) 0.2875(3) 0.2649(3) 0.0352(8) Uani 1.000000 . . . .
C59 C 0.870(2) 0.3510(14) 0.4685(10) 0.038(2) Uani 0.477(11) D U P 1
C15 C 0.7391(3) -0.0038(3) 0.1761(2) 0.0314(7) Uani 1.000000 . . . .
C30 C 0.4921(3) 0.3113(3) 0.1726(2) 0.0305(7) Uani 1.000000 . . . .
C18 C 0.5114(3) -0.0534(3) 0.2150(3) 0.0331(8) Uani 1.000000 . . . .
C17 C 0.5819(4) -0.0826(3) 0.1280(3) 0.0398(9) Uani 1.000000 . . . .
C35 C 0.7176(16) 0.4294(9) 0.1033(10) 0.040(2) Uani 0.688(14) D U P 1
C16 C 0.6952(4) -0.0569(3) 0.1067(3) 0.0404(9) Uani 1.000000 . . . .
C55 C 0.8435(15) 0.4769(10) 0.3395(11) 0.044(2) Uani 0.477(11) D U P 1
C32 C 0.4845(4) 0.2327(4) 0.0938(3) 0.0445(10) Uani 1.000000 . . . .
C21 C 0.3872(4) -0.0816(4) 0.2375(3) 0.0517(11) Uani 1.000000 . . . .
C33 C 0.4308(4) 0.4274(3) 0.1417(3) 0.0452(10) Uani 1.000000 . . . .
C39 C 0.7586(13) 0.2501(11) 0.0432(9) 0.0364(18) Uani 0.688(14) D U P 1
C36 C 0.7950(7) 0.4562(7) 0.0288(6) 0.0404(15) Uani 0.688(14) D U P 1
C58 C 0.8465(10) 0.4336(9) 0.5387(10) 0.0422(18) Uani 0.477(11) D U P 1
C37 C 0.8520(6) 0.3781(9) -0.0402(5) 0.0420(16) Uani 0.688(14) D U P 1
C20 C 0.7700(5) -0.0865(4) 0.0103(3) 0.0615(14) Uani 1.000000 . . . .
C57 C 0.8231(10) 0.5365(10) 0.5037(10) 0.0479(19) Uani 0.477(11) D U P 1
C38 C 0.8350(7) 0.2759(8) -0.0358(5) 0.0426(16) Uani 0.688(14) D U P 1
C56 C 0.8224(11) 0.5605(9) 0.4061(11) 0.0501(19) Uani 0.477(11) D U P 1
C40 C 0.8154(8) 0.5664(8) 0.0265(7) 0.0515(18) Uani 0.688(14) . U P 1
C61 C 0.8437(11) 0.4129(10) 0.6475(9) 0.054(2) Uani 0.477(11) . U P 1
C41 C 0.8972(7) 0.1928(9) -0.1142(5) 0.0546(19) Uani 0.688(14) . U P 1
C60 C 0.7953(12) 0.6727(8) 0.3668(11) 0.065(2) Uani 0.477(11) . U P 1
C2b C 0.415(3) 0.6502(17) 0.5678(15) 0.022(3) Uani 0.290(3) D U P -2
C61A C 0.8474(9) 0.4597(9) 0.6227(8) 0.054(2) Uani 0.523(11) . U P 2
C58A C 0.8423(9) 0.4667(10) 0.5151(8) 0.0441(17) Uani 0.523(11) D U P 2
C59A C 0.8681(19) 0.3700(13) 0.4664(10) 0.041(2) Uani 0.523(11) D U P 2
C57A C 0.8131(9) 0.5637(8) 0.4653(10) 0.0466(18) Uani 0.523(11) D U P 2
C56A C 0.8090(10) 0.5669(8) 0.3659(9) 0.0511(19) Uani 0.523(11) D U P 2
C60A C 0.7652(12) 0.6761(8) 0.3161(10) 0.068(2) Uani 0.523(11) . U P 2
C55A C 0.8383(13) 0.4690(9) 0.3151(9) 0.041(2) Uani 0.523(11) D U P 2
C54 C 0.8661(3) 0.3702(3) 0.3677(3) 0.0349(8) Uani 1.000000 D U . .
C1a C 0.524(6) 0.452(2) 0.4698(16) 0.023(4) Uani 0.210(3) D U P -1
S2b S 0.463(2) 0.5149(19) 0.5765(13) 0.027(4) Uani 0.290(3) D . P -2
S1a S 0.5615(14) 0.3087(12) 0.4631(11) 0.026(2) Uani 0.210(3) D U P -1
As2a As 0.4698(10) 0.5037(10) 0.6002(8) 0.019(2) Uani 0.210(3) D . P -1
S2a S 0.4596(16) 0.6954(9) 0.4370(9) 0.017(2) Uani 0.210(3) D . P -1
C2a C 0.426(4) 0.641(2) 0.553(2) 0.020(4) Uani 0.210(3) D U P -1
C1b C 0.521(4) 0.4432(15) 0.4758(14) 0.025(3) Uani 0.290(3) D U P -2
As2b As 0.5297(10) 0.5288(10) 0.3643(9) 0.049(3) Uani 0.290(3) D . P -2
S1b S 0.5659(8) 0.3046(7) 0.4786(6) 0.0221(13) Uani 0.290(3) D U P -2
C41A C 0.9109(16) 0.2402(17) -0.1157(12) 0.051(3) Uani 0.312(14) . U P 2
C38A C 0.8463(17) 0.3123(18) -0.0299(13) 0.044(2) Uani 0.312(14) D U P 2
C37A C 0.8460(16) 0.4204(16) -0.0237(13) 0.042(2) Uani 0.312(14) D U P 2
C36A C 0.7829(18) 0.4840(17) 0.0542(14) 0.044(2) Uani 0.312(14) D U P 2
C40A C 0.7928(17) 0.6019(16) 0.0613(15) 0.050(3) Uani 0.312(14) . U P 2
C35A C 0.714(3) 0.4351(18) 0.124(2) 0.041(4) Uani 0.312(14) D U P 2
C39A C 0.777(3) 0.265(2) 0.039(2) 0.041(4) Uani 0.312(14) D U P 2
H31a H 0.890(2) 0.2782(14) 0.4901(10) 0.046(3) Uiso 0.477(11) R . P 1
H33a H 0.8064(10) 0.5945(10) 0.5484(10) 0.058(2) Uiso 0.477(11) R . P 1
H35a H 0.8424(15) 0.4938(10) 0.2726(11) 0.053(3) Uiso 0.477(11) R . P 1
H55 H 0.7455(13) 0.1801(11) 0.0483(9) 0.044(2) Uiso 0.688(14) R . P 1
H53 H 0.9047(6) 0.3957(9) -0.0922(5) 0.0504(19) Uiso 0.688(14) R . P 1
H51 H 0.6734(16) 0.4837(9) 0.1485(10) 0.048(3) Uiso 0.688(14) R . P 1
H12 H 0.8178(3) 0.0117(3) 0.1629(2) 0.0377(9) Uiso 1.000000 R . . .
H14 H 0.5525(4) -0.1210(3) 0.0819(3) 0.0477(10) Uiso 1.000000 R . . .
H16 H 0.5073(3) 0.0233(3) 0.3424(2) 0.0327(8) Uiso 1.000000 R . . .
H31 H 0.8872(19) 0.3037(13) 0.5008(10) 0.049(3) Uiso 0.523(11) R . P 2
H35 H 0.8395(13) 0.4685(9) 0.2467(9) 0.050(2) Uiso 0.523(11) R . P 2
H33 H 0.7954(9) 0.6296(8) 0.5001(10) 0.056(2) Uiso 0.523(11) R . P 2
H51a H 0.674(3) 0.4755(18) 0.180(2) 0.049(5) Uiso 0.312(14) R . P 2
H53a H 0.8898(16) 0.4511(16) -0.0736(13) 0.051(3) Uiso 0.312(14) R . P 2
H55a H 0.781(3) 0.190(2) 0.035(2) 0.049(5) Uiso 0.312(14) R . P 2
H41a H 1.1055(16) 0.2601(5) 0.3743(12) 0.0459(11) Uiso 1.000000 GR . . .
H41b H 1.0828(13) 0.1423(15) 0.3811(11) 0.0459(11) Uiso 1.000000 GR . . .
H41c H 1.1892(5) 0.1655(18) 0.3046(3) 0.0459(11) Uiso 1.000000 GR . . .
H22a H 0.8951(15) 0.1065(15) 0.4379(5) 0.0401(10) Uiso 1.000000 GR . . .
H22b H 0.7642(5) 0.1434(10) 0.5029(14) 0.0401(10) Uiso 1.000000 GR . . .
H22c H 0.8685(19) 0.0372(6) 0.5306(10) 0.0401(10) Uiso 1.000000 GR . . .
H39a H 0.9895(13) 0.3300(16) 0.1426(11) 0.0518(12) Uiso 1.000000 GR . . .
H39b H 1.057(2) 0.3711(10) 0.2250(3) 0.0518(12) Uiso 1.000000 GR . . .
H39c H 1.1334(11) 0.2719(7) 0.1570(13) 0.0518(12) Uiso 1.000000 GR . . .
H20a H 0.8470(6) -0.1248(11) 0.3315(14) 0.0465(11) Uiso 1.000000 GR . . .
H20b H 0.9469(11) -0.0567(3) 0.3394(15) 0.0465(11) Uiso 1.000000 GR . . .
H20c H 0.9150(15) -0.1287(11) 0.4286(3) 0.0465(11) Uiso 1.000000 GR . . .
H21a H 0.6087(12) 0.0340(3) 0.5020(15) 0.0494(11) Uiso 1.000000 GR . . .
H21b H 0.6449(17) -0.0753(16) 0.4403(5) 0.0494(11) Uiso 1.000000 GR . . .
H21c H 0.7169(6) -0.0675(17) 0.5332(10) 0.0494(11) Uiso 1.000000 GR . . .
H40a H 0.973(2) 0.0800(9) 0.2515(5) 0.0461(11) Uiso 1.000000 GR . . .
H40b H 0.9511(18) 0.1501(3) 0.1549(11) 0.0461(11) Uiso 1.000000 GR . . .
H40c H 1.0907(4) 0.0907(11) 0.1803(15) 0.0461(11) Uiso 1.000000 GR . . .
H60a H 0.4600(14) 0.2148(8) 0.2877(10) 0.0527(12) Uiso 1.000000 GR . . .
H60b H 0.419(2) 0.3406(13) 0.3145(6) 0.0527(12) Uiso 1.000000 GR . . .
H60c H 0.3332(7) 0.292(2) 0.2520(5) 0.0527(12) Uiso 1.000000 GR . . .
H59a H 0.528(2) 0.2495(15) 0.0333(6) 0.0667(14) Uiso 1.000000 GR . . .
H59b H 0.525(2) 0.1586(4) 0.1133(10) 0.0667(14) Uiso 1.000000 GR . . .
H59c H 0.3964(4) 0.2397(17) 0.0845(15) 0.0667(14) Uiso 1.000000 GR . . .
H18a H 0.3561(15) -0.097(3) 0.1772(4) 0.0776(17) Uiso 1.000000 GR . . .
H18b H 0.3998(7) -0.1454(16) 0.2794(19) 0.0776(17) Uiso 1.000000 GR . . .
H18c H 0.3259(9) -0.0206(10) 0.270(2) 0.0776(17) Uiso 1.000000 GR . . .
H61a H 0.439(2) 0.4779(3) 0.1908(10) 0.0678(15) Uiso 1.000000 GR . . .
H61b H 0.4726(18) 0.4427(8) 0.0798(11) 0.0678(15) Uiso 1.000000 GR . . .
H61c H 0.3417(7) 0.4359(7) 0.135(2) 0.0678(15) Uiso 1.000000 GR . . .
H17a H 0.823(2) -0.1609(10) 0.0126(9) 0.092(2) Uiso 1.000000 GR . . .
H17b H 0.7125(5) -0.080(3) -0.0402(5) 0.092(2) Uiso 1.000000 GR . . .
H17c H 0.823(3) -0.0375(18) -0.0041(12) 0.092(2) Uiso 1.000000 GR . . .
H56a H 0.7360(12) 0.6199(9) 0.046(3) 0.077(3) Uiso 0.688(14) GR . P 1
H56b H 0.878(3) 0.5693(14) 0.071(3) 0.077(3) Uiso 0.688(14) GR . P 1
H56c H 0.846(4) 0.5823(17) -0.0392(11) 0.077(3) Uiso 0.688(14) GR . P 1
H36a H 0.921(3) 0.422(6) 0.6712(12) 0.081(3) Uiso 0.477(11) GR . P 1
H36b H 0.771(4) 0.465(4) 0.6804(10) 0.081(3) Uiso 0.477(11) GR . P 1
H36c H 0.837(7) 0.339(2) 0.6607(10) 0.081(3) Uiso 0.477(11) GR . P 1
H57a H 0.914(4) 0.1201(9) -0.0865(9) 0.082(3) Uiso 0.688(14) GR . P 1
H57b H 0.841(2) 0.199(3) -0.1658(17) 0.082(3) Uiso 0.688(14) GR . P 1
H57c H 0.976(2) 0.206(3) -0.141(2) 0.082(3) Uiso 0.688(14) GR . P 1
H37a H 0.846(6) 0.6729(14) 0.305(3) 0.097(3) Uiso 0.477(11) GR . P 1
H37b H 0.7059(18) 0.699(3) 0.357(6) 0.097(3) Uiso 0.477(11) GR . P 1
H37c H 0.817(8) 0.7202(16) 0.413(3) 0.097(3) Uiso 0.477(11) GR . P 1
H36d H 0.767(2) 0.452(5) 0.6534(9) 0.081(3) Uiso 0.523(11) GR . P 2
H36e H 0.915(4) 0.397(3) 0.6385(9) 0.081(3) Uiso 0.523(11) GR . P 2
H36f H 0.863(6) 0.525(2) 0.6465(10) 0.081(3) Uiso 0.523(11) GR . P 2
H37d H 0.733(6) 0.7328(11) 0.3651(10) 0.102(4) Uiso 0.523(11) GR . P 2
H37e H 0.836(2) 0.691(3) 0.276(4) 0.102(4) Uiso 0.523(11) GR . P 2
H37f H 0.698(5) 0.674(2) 0.275(4) 0.102(4) Uiso 0.523(11) GR . P 2
H57d H 0.851(3) 0.245(7) -0.165(4) 0.077(4) Uiso 0.312(14) GR . P 2
H57e H 0.983(6) 0.264(6) -0.144(5) 0.077(4) Uiso 0.312(14) GR . P 2
H57f H 0.939(9) 0.165(2) -0.0938(18) 0.077(4) Uiso 0.312(14) GR . P 2
H56d H 0.848(8) 0.606(2) 0.111(5) 0.074(4) Uiso 0.312(14) GR . P 2
H56e H 0.827(9) 0.623(3) -0.001(3) 0.074(4) Uiso 0.312(14) GR . P 2
H56f H 0.709(2) 0.650(2) 0.078(7) 0.074(4) Uiso 0.312(14) GR . P 2

loop_
_atom_site_aniso_label
_atom_site_aniso_U_11
_atom_site_aniso_U_22
_atom_site_aniso_U_33
_atom_site_aniso_U_12
_atom_site_aniso_U_13
_atom_site_aniso_U_23
Zr1 0.01618(14) 0.02033(15) 0.02036(15) -0.00511(10) -0.00051(10) -0.00232(10)
As1a 0.043(3) 0.015(3) 0.008(3) 0.002(2) -0.006(2) -0.002(3)
As1b 0.0358(19) 0.047(2) 0.053(3) 0.0039(13) 0.0016(15) -0.0184(17)
N50 0.0198(12) 0.0220(13) 0.0290(14) -0.0070(10) -0.0031(10) -0.0006(10)
N10 0.0219(12) 0.0245(13) 0.0173(12) -0.0083(10) -0.0022(9) 0.0005(10)
N30 0.0216(13) 0.0315(14) 0.0259(14) -0.0059(11) -0.0025(10) 0.0027(11)
C53 0.0199(15) 0.042(2) 0.0297(17) -0.0072(14) -0.0034(13) 0.0020(14)
C50 0.0180(14) 0.0294(16) 0.0266(16) -0.0073(12) -0.0012(12) 0.0037(13)
C10 0.0232(15) 0.0216(15) 0.0224(15) -0.0077(12) -0.0050(12) 0.0040(12)
C13 0.0257(16) 0.0279(16) 0.0260(16) -0.0058(13) -0.0037(12) -0.0014(13)
C51 0.0280(17) 0.040(2) 0.0377(19) -0.0145(15) -0.0008(14) 0.0099(16)
C12 0.0296(17) 0.0258(17) 0.0364(19) -0.0052(13) -0.0026(14) -0.0025(14)
C14 0.0265(16) 0.0229(15) 0.0239(15) -0.0093(12) -0.0035(12) -0.0015(12)
C11 0.0285(17) 0.044(2) 0.0299(18) -0.0165(15) -0.0043(14) 0.0099(15)
C19 0.0263(16) 0.0312(17) 0.0254(16) -0.0103(13) 0.0001(12) -0.0037(13)
C52 0.0255(16) 0.0380(19) 0.0292(17) -0.0115(14) 0.0055(13) -0.0053(14)
C34 0.0243(17) 0.053(2) 0.0288(18) -0.0084(15) -0.0065(13) 0.0135(16)
C31 0.0240(17) 0.042(2) 0.041(2) -0.0110(15) -0.0027(14) -0.0018(16)
C59 0.028(4) 0.034(5) 0.055(4) -0.010(3) -0.001(2) -0.025(2)
C15 0.0313(18) 0.0366(19) 0.0286(17) -0.0133(14) 0.0010(14) -0.0091(14)
C30 0.0237(16) 0.0365(19) 0.0317(18) -0.0079(14) -0.0060(13) 0.0009(14)
C18 0.0309(18) 0.0369(19) 0.0357(19) -0.0160(15) -0.0028(14) -0.0048(15)
C17 0.045(2) 0.042(2) 0.037(2) -0.0176(17) -0.0065(16) -0.0154(16)
C35 0.031(3) 0.051(3) 0.038(5) -0.010(2) -0.005(3) 0.013(3)
C16 0.047(2) 0.047(2) 0.0294(19) -0.0166(18) 0.0018(16) -0.0137(16)
C55 0.036(4) 0.028(3) 0.074(5) -0.016(2) -0.000(3) -0.017(3)
C32 0.034(2) 0.062(3) 0.039(2) -0.0125(18) -0.0094(16) -0.0100(19)
C21 0.042(2) 0.069(3) 0.056(3) -0.034(2) -0.0034(19) -0.014(2)
C33 0.0295(19) 0.045(2) 0.061(3) -0.0069(16) -0.0153(18) 0.0129(19)
C39 0.022(4) 0.061(4) 0.028(3) -0.015(2) 0.0010(19) 0.008(2)
C36 0.030(3) 0.057(4) 0.036(3) -0.015(2) -0.008(2) 0.019(2)
C58 0.029(3) 0.036(4) 0.064(4) -0.011(2) 0.000(2) -0.026(2)
C37 0.033(2) 0.064(4) 0.031(3) -0.018(2) -0.0049(16) 0.015(2)
C20 0.064(3) 0.090(4) 0.037(2) -0.036(3) 0.012(2) -0.031(2)
C57 0.034(3) 0.037(4) 0.075(4) -0.013(2) 0.001(2) -0.024(2)
C38 0.033(3) 0.066(4) 0.031(2) -0.019(2) -0.0011(16) 0.009(2)
C56 0.042(3) 0.031(3) 0.081(5) -0.0147(18) -0.003(2) -0.019(2)
C40 0.049(3) 0.064(4) 0.048(4) -0.027(3) -0.009(2) 0.020(3)
C61 0.050(4) 0.052(5) 0.066(5) -0.021(3) -0.003(3) -0.025(3)
C41 0.046(3) 0.082(5) 0.038(3) -0.025(3) 0.009(2) 0.001(3)
C60 0.068(4) 0.036(3) 0.096(5) -0.022(2) -0.010(3) -0.014(3)
C2b 0.022(6) 0.024(5) 0.019(6) -0.007(3) 0.002(3) -0.009(3)
C61A 0.042(3) 0.055(5) 0.067(4) -0.017(3) -0.003(2) -0.029(3)
C58A 0.030(3) 0.039(4) 0.065(4) -0.011(2) -0.0009(19) -0.028(2)
C59A 0.026(3) 0.039(5) 0.059(4) -0.012(3) -0.002(2) -0.024(2)
C57A 0.037(3) 0.033(3) 0.072(5) -0.012(2) -0.004(2) -0.024(2)
C56A 0.045(3) 0.030(3) 0.081(5) -0.0153(18) -0.005(2) -0.020(2)
C60A 0.078(5) 0.035(3) 0.100(6) -0.025(3) -0.015(3) -0.013(3)
C55A 0.033(3) 0.023(3) 0.072(5) -0.0138(19) -0.001(3) -0.021(2)
C54 0.0187(15) 0.0278(16) 0.059(2) -0.0077(12) 0.0004(13) -0.0146(14)
C1a 0.024(6) 0.025(6) 0.020(6) -0.004(3) -0.002(3) 0.002(3)
S2b 0.030(3) 0.027(4) 0.023(9) -0.003(3) -0.006(5) -0.003(5)
S1a 0.026(2) 0.026(2) 0.026(2) -0.0066(5) -0.0022(5) -0.0001(5)
As2a 0.019(2) 0.023(4) 0.013(6) -0.001(2) -0.000(3) -0.006(4)
S2a 0.027(4) 0.012(4) 0.009(4) -0.005(3) 0.004(3) 0.000(3)
C2a 0.018(6) 0.019(6) 0.022(7) -0.004(3) 0.001(4) -0.006(4)
C1b 0.022(5) 0.030(5) 0.021(5) -0.004(3) -0.001(3) 0.001(3)
As2b 0.045(3) 0.049(5) 0.051(5) -0.014(3) 0.010(3) -0.018(4)
S1b 0.0232(19) 0.027(2) 0.011(3) -0.0002(12) 0.0029(18) -0.002(2)
C41A 0.046(5) 0.073(6) 0.038(4) -0.023(3) -0.001(2) 0.009(3)
C38A 0.034(4) 0.066(5) 0.034(3) -0.019(2) 0.0007(19) 0.011(2)
C37A 0.034(4) 0.062(5) 0.033(4) -0.016(3) -0.007(2) 0.018(3)
C36A 0.034(4) 0.062(5) 0.038(5) -0.016(3) -0.006(2) 0.018(3)
C40A 0.043(5) 0.062(6) 0.047(6) -0.021(3) -0.005(3) 0.022(3)
C35A 0.024(6) 0.055(7) 0.042(10) -0.008(4) -0.010(5) 0.026(5)
C39A 0.028(9) 0.057(8) 0.038(6) -0.011(4) -0.007(4) 0.012(4)

loop_
_atom_type_symbol
_atom_type_scat_dispersion_real
_atom_type_scat_dispersion_imag
_atom_type_scat_Cromer_Mann_a1
_atom_type_scat_Cromer_Mann_a2
_atom_type_scat_Cromer_Mann_a3
_atom_type_scat_Cromer_Mann_a4
_atom_type_scat_Cromer_Mann_b1
_atom_type_scat_Cromer_Mann_b2
_atom_type_scat_Cromer_Mann_b3
_atom_type_scat_Cromer_Mann_b4
_atom_type_scat_Cromer_Mann_c
_atom_type_scat_source
_atom_type_scat_dispersion_source
As 0.05155 2.01721 16.67230 6.07010 3.43130 4.27790 2.63450 0.26470 12.94790 47.79720 2.53100 'International Tables Volume C Table 6.1.1.4 (pp. 500-502)' 'Brennan, Cowan, Rev. Sci. Instrum., 1992, 63, 850'
C 0.00313 0.00162 2.31000 1.02000 1.58860 0.86500 20.84390 10.20750 0.56870 51.65120 0.21560 'International Tables Volume C Table 6.1.1.4 (pp. 500-502)' 'Brennan, Cowan, Rev. Sci. Instrum., 1992, 63, 850'
H 0.00000 0.00000 0.49300 0.32291 0.14019 0.04081 10.51090 26.12570 3.14236 57.79970 0.00304 'International Tables Volume C Table 6.1.1.4 (pp. 500-502)' 'Brennan, Cowan, Rev. Sci. Instrum., 1992, 63, 850'
N 0.00612 0.00332 12.21260 3.13220 2.01250 1.16630 0.00570 9.89330 28.99750 0.58260 -11.52900 'International Tables Volume C Table 6.1.1.4 (pp. 500-502)' 'Brennan, Cowan, Rev. Sci. Instrum., 1992, 63, 850'
S 0.12485 0.12449 6.90530 5.20340 1.43790 1.58630 1.46790 22.21510 0.25360 56.17200 0.86690 'International Tables Volume C Table 6.1.1.4 (pp. 500-502)' 'Brennan, Cowan, Rev. Sci. Instrum., 1992, 63, 850'
Zr -2.89745 0.56308 17.87650 10.94800 5.41732 3.65721 1.27618 11.91600 0.11762 87.66270 2.06929 'International Tables Volume C Table 6.1.1.4 (pp. 500-502)' 'Brennan, Cowan, Rev. Sci. Instrum., 1992, 63, 850'

loop_
_citation_id
_citation_doi
_citation_year
1 10.26434/chemrxiv-2025-61l4x-v2 2025

loop_
_geom_angle_atom_site_label_1
_geom_angle_atom_site_label_2
_geom_angle_atom_site_label_3
_geom_angle
_geom_angle_site_symmetry_1
_geom_angle_site_symmetry_3
_geom_angle_publ_flag
N10 Zr1 N50 112.72(10) . . ?
N30 Zr1 N50 108.45(10) . . ?
N30 Zr1 N10 107.44(10) . . ?
C2b Zr1 N50 109.0(8) 2_666 . ?
C2b Zr1 N10 114.2(6) 2_666 . ?
C2b Zr1 N30 104.5(7) 2_666 . ?
C54 Zr1 N50 29.63(10) . . ?
C54 Zr1 N10 132.48(10) . . ?
C54 Zr1 N30 112.38(11) . . ?
C54 Zr1 C2b 79.8(8) . 2_666 ?
S1a Zr1 N50 119.0(3) . . ?
S1a Zr1 N10 96.6(4) . . ?
S1a Zr1 N30 111.8(3) . . ?
S1a Zr1 C2b 17.6(6) . 2_666 ?
S1a Zr1 C54 91.9(3) . . ?
C2a Zr1 N50 108.6(10) 2_666 . ?
C2a Zr1 N10 113.7(7) 2_666 . ?
C2a Zr1 N30 105.6(8) 2_666 . ?
C2a Zr1 C2b 1.0(14) 2_666 2_666 ?
C2a Zr1 C54 79.5(10) 2_666 . ?
C2a Zr1 S1a 17.0(8) 2_666 . ?
S1b Zr1 N50 116.5(2) . . ?
S1b Zr1 N10 95.0(2) . . ?
S1b Zr1 N30 115.8(2) . . ?
S1b Zr1 C2b 19.5(6) . 2_666 ?
S1b Zr1 C54 90.3(2) . . ?
S1b Zr1 S1a 4.1(5) . . ?
S1b Zr1 C2a 18.8(6) . 2_666 ?
S2a As1a C1a 98.5(10) . . ?
As2b As1b C2b 101.3(8) . . ?
C50 N50 Zr1 138.7(2) . . ?
C54 N50 Zr1 105.40(19) . . ?
C54 N50 C50 115.9(2) . . ?
C10 N10 Zr1 124.49(18) . . ?
C14 N10 Zr1 121.63(19) . . ?
C14 N10 C10 113.9(2) . . ?
C34 N30 Zr1 117.9(2) . . ?
C30 N30 Zr1 128.2(2) . . ?
C30 N30 C34 113.9(3) . . ?
H41a C53 C50 109.5 . . ?
H41b C53 C50 109.5 . . ?
H41b C53 H41a 109.5 . . ?
H41c C53 C50 109.5 . . ?
H41c C53 H41a 109.5 . . ?
H41c C53 H41b 109.5 . . ?
C53 C50 N50 111.1(3) . . ?
C51 C50 N50 111.5(3) . . ?
C51 C50 C53 108.9(3) . . ?
C52 C50 N50 106.9(2) . . ?
C52 C50 C53 109.6(3) . . ?
C52 C50 C51 108.7(3) . . ?
C13 C10 N10 108.0(2) . . ?
C12 C10 N10 110.7(2) . . ?
C12 C10 C13 108.6(3) . . ?
C11 C10 N10 111.7(2) . . ?
C11 C10 C13 108.3(3) . . ?
C11 C10 C12 109.4(3) . . ?
H22a C13 C10 109.5 . . ?
H22b C13 C10 109.5 . . ?
H22b C13 H22a 109.5 . . ?
H22c C13 C10 109.5 . . ?
H22c C13 H22a 109.5 . . ?
H22c C13 H22b 109.5 . . ?
H39a C51 C50 109.5 . . ?
H39b C51 C50 109.5 . . ?
H39b C51 H39a 109.5 . . ?
H39c C51 C50 109.5 . . ?
H39c C51 H39a 109.5 . . ?
H39c C51 H39b 109.5 . . ?
H20a C12 C10 109.5 . . ?
H20b C12 C10 109.5 . . ?
H20b C12 H20a 109.5 . . ?
H20c C12 C10 109.5 . . ?
H20c C12 H20a 109.5 . . ?
H20c C12 H20b 109.5 . . ?
C19 C14 N10 121.4(3) . . ?
C15 C14 N10 120.4(3) . . ?
C15 C14 C19 118.2(3) . . ?
H21a C11 C10 109.5 . . ?
H21b C11 C10 109.5 . . ?
H21b C11 H21a 109.5 . . ?
H21c C11 C10 109.5 . . ?
H21c C11 H21a 109.5 . . ?
H21c C11 H21b 109.5 . . ?
C18 C19 C14 121.0(3) . . ?
H16 C19 C14 119.48(18) . . ?
H16 C19 C18 119.48(19) . . ?
H40a C52 C50 109.5 . . ?
H40b C52 C50 109.5 . . ?
H40b C52 H40a 109.5 . . ?
H40c C52 C50 109.5 . . ?
H40c C52 H40a 109.5 . . ?
H40c C52 H40b 109.5 . . ?
C35 C34 N30 123.2(6) . . ?
C39 C34 N30 117.6(5) . . ?
C39 C34 C35 119.2(7) . . ?
C35A C34 N30 112.6(11) . . ?
C35A C34 C35 11.9(16) . . ?
C35A C34 C39 129.7(12) . . ?
C39A C34 N30 129.4(11) . . ?
C39A C34 C35 107.3(11) . . ?
C39A C34 C39 12.8(13) . . ?
C39A C34 C35A 117.4(15) . . ?
H60a C31 C30 109.5 . . ?
H60b C31 C30 109.5 . . ?
H60b C31 H60a 109.5 . . ?
H60c C31 C30 109.5 . . ?
H60c C31 H60a 109.5 . . ?
H60c C31 H60b 109.5 . . ?
C54 C59 C58 124.0(13) . . ?
H31a C59 C58 118.0(8) . . ?
H31a C59 C54 118.0(7) . . ?
C16 C15 C14 121.7(3) . . ?
H12 C15 C14 119.15(19) . . ?
H12 C15 C16 119.2(2) . . ?
C31 C30 N30 108.2(3) . . ?
C32 C30 N30 111.2(3) . . ?
C32 C30 C31 108.9(3) . . ?
C33 C30 N30 110.7(3) . . ?
C33 C30 C31 108.2(3) . . ?
C33 C30 C32 109.5(3) . . ?
C17 C18 C19 119.0(3) . . ?
C21 C18 C19 120.2(3) . . ?
C21 C18 C17 120.8(3) . . ?
C16 C17 C18 121.2(3) . . ?
H14 C17 C18 119.4(2) . . ?
H14 C17 C16 119.4(2) . . ?
C36 C35 C34 122.6(10) . . ?
H51 C35 C34 118.7(6) . . ?
H51 C35 C36 118.7(6) . . ?
C17 C16 C15 118.7(3) . . ?
C20 C16 C15 120.4(4) . . ?
C20 C16 C17 120.9(3) . . ?
C54 C55 C56 122.0(12) . . ?
H35a C55 C56 119.0(8) . . ?
H35a C55 C54 119.0(6) . . ?
H59a C32 C30 109.5 . . ?
H59b C32 C30 109.5 . . ?
H59b C32 H59a 109.5 . . ?
H59c C32 C30 109.5 . . ?
H59c C32 H59a 109.5 . . ?
H59c C32 H59b 109.5 . . ?
H18a C21 C18 109.5 . . ?
H18b C21 C18 109.5 . . ?
H18b C21 H18a 109.5 . . ?
H18c C21 C18 109.5 . . ?
H18c C21 H18a 109.5 . . ?
H18c C21 H18b 109.5 . . ?
H61a C33 C30 109.5 . . ?
H61b C33 C30 109.5 . . ?
H61b C33 H61a 109.5 . . ?
H61c C33 C30 109.5 . . ?
H61c C33 H61a 109.5 . . ?
H61c C33 H61b 109.5 . . ?
C38 C39 C34 119.6(9) . . ?
H55 C39 C34 120.2(5) . . ?
H55 C39 C38 120.2(6) . . ?
C37 C36 C35 118.0(8) . . ?
C40 C36 C35 119.3(7) . . ?
C40 C36 C37 122.8(7) . . ?
C57 C58 C59 115.7(12) . . ?
C61 C58 C59 123.8(10) . . ?
C61 C58 C57 120.5(9) . . ?
C38 C37 C36 122.2(7) . . ?
H53 C37 C36 118.9(5) . . ?
H53 C37 C38 118.9(4) . . ?
H17a C20 C16 109.5 . . ?
H17b C20 C16 109.5 . . ?
H17b C20 H17a 109.5 . . ?
H17c C20 C16 109.5 . . ?
H17c C20 H17a 109.5 . . ?
H17c C20 H17b 109.5 . . ?
C56 C57 C58 123.1(10) . . ?
H33a C57 C58 118.4(7) . . ?
H33a C57 C56 118.4(7) . . ?
C37 C38 C39 118.3(8) . . ?
C41 C38 C39 121.0(7) . . ?
C41 C38 C37 120.7(6) . . ?
C57 C56 C55 119.3(10) . . ?
C60 C56 C55 116.9(11) . . ?
C60 C56 C57 123.7(11) . . ?
H56a C40 C36 109.5 . . ?
H56b C40 C36 109.5 . . ?
H56b C40 H56a 109.5 . . ?
H56c C40 C36 109.5 . . ?
H56c C40 H56a 109.5 . . ?
H56c C40 H56b 109.5 . . ?
H36a C61 C58 109.5 . . ?
H36b C61 C58 109.5 . . ?
H36b C61 H36a 109.5 . . ?
H36c C61 C58 109.5 . . ?
H36c C61 H36a 109.5 . . ?
H36c C61 H36b 109.5 . . ?
H57a C41 C38 109.5 . . ?
H57b C41 C38 109.5 . . ?
H57b C41 H57a 109.5 . . ?
H57c C41 C38 109.5 . . ?
H57c C41 H57a 109.5 . . ?
H57c C41 H57b 109.5 . . ?
H37a C60 C56 109.5 . . ?
H37b C60 C56 109.5 . . ?
H37b C60 H37a 109.5 . . ?
H37c C60 C56 109.5 . . ?
H37c C60 H37a 109.5 . . ?
H37c C60 H37b 109.5 . . ?
As1b C2b Zr1 124.7(11) . 2_666 ?
S2b C2b Zr1 123.1(12) . 2_666 ?
S2b C2b As1b 110.8(13) . . ?
H36d C61A C58A 109.5 . . ?
H36e C61A C58A 109.5 . . ?
H36e C61A H36d 109.5 . . ?
H36f C61A C58A 109.5 . . ?
H36f C61A H36d 109.5 . . ?
H36f C61A H36e 109.5 . . ?
C59A C58A C61A 116.3(10) . . ?
C57A C58A C61A 123.4(10) . . ?
C57A C58A C59A 120.4(11) . . ?
C54 C59A C58A 119.5(13) . . ?
H31 C59A C58A 120.3(8) . . ?
H31 C59A C54 120.3(7) . . ?
C56A C57A C58A 121.7(9) . . ?
H33 C57A C58A 119.2(6) . . ?
H33 C57A C56A 119.2(5) . . ?
C60A C56A C57A 119.2(8) . . ?
C55A C56A C57A 118.5(9) . . ?
C55A C56A C60A 122.2(10) . . ?
H37d C60A C56A 109.5 . . ?
H37e C60A C56A 109.5 . . ?
H37e C60A H37d 109.5 . . ?
H37f C60A C56A 109.5 . . ?
H37f C60A H37d 109.5 . . ?
H37f C60A H37e 109.5 . . ?
C54 C55A C56A 119.0(10) . . ?
H35 C55A C56A 120.5(7) . . ?
H35 C55A C54 120.5(5) . . ?
N50 C54 Zr1 44.97(13) . . ?
C59 C54 Zr1 101.9(9) . . ?
C59 C54 N50 115.4(7) . . ?
C55 C54 Zr1 120.1(6) . . ?
C55 C54 N50 128.8(7) . . ?
C55 C54 C59 115.8(9) . . ?
C59A C54 Zr1 109.0(8) . . ?
C59A C54 N50 125.1(7) . . ?
C59A C54 C59 9.7(13) . . ?
C59A C54 C55 106.1(9) . . ?
C55A C54 Zr1 109.0(5) . . ?
C55A C54 N50 113.9(5) . . ?
C55A C54 C59 130.5(8) . . ?
C55A C54 C55 15.1(8) . . ?
C55A C54 C59A 120.9(9) . . ?
S1a C1a As1a 122.0(14) . . ?
As2a C1a As1a 125.8(16) . . ?
As2a C1a S1a 111.9(13) . . ?
C1b S2b C2b 118.4(15) . . ?
C1a S1a Zr1 109.1(12) . . ?
C2a As2a C1a 89.1(14) . . ?
C2a S2a As1a 93.7(12) . . ?
As2a C2a Zr1 106.9(12) . 2_666 ?
S2a C2a Zr1 121.8(14) . 2_666 ?
S2a C2a As2a 131.3(17) . . ?
As2b C1b S2b 113.8(12) . . ?
S1b C1b S2b 120.9(12) . . ?
S1b C1b As2b 125.3(10) . . ?
C1b As2b As1b 95.6(7) . . ?
C1b S1b Zr1 105.2(8) . . ?
H57d C41A C38A 109.5 . . ?
H57e C41A C38A 109.5 . . ?
H57e C41A H57d 109.5 . . ?
H57f C41A C38A 109.5 . . ?
H57f C41A H57d 109.5 . . ?
H57f C41A H57e 109.5 . . ?
C37A C38A C41A 123.0(15) . . ?
C39A C38A C41A 115.0(16) . . ?
C39A C38A C37A 121.8(17) . . ?
C36A C37A C38A 121.1(15) . . ?
H53a C37A C38A 119.5(10) . . ?
H53a C37A C36A 119.5(11) . . ?
C40A C36A C37A 119.1(15) . . ?
C35A C36A C37A 116.8(19) . . ?
C35A C36A C40A 124.0(15) . . ?
H56d C40A C36A 109.5 . . ?
H56e C40A C36A 109.5 . . ?
H56e C40A H56d 109.5 . . ?
H56f C40A C36A 109.5 . . ?
H56f C40A H56d 109.5 . . ?
H56f C40A H56e 109.5 . . ?
C36A C35A C34 123(2) . . ?
H51a C35A C34 118.4(11) . . ?
H51a C35A C36A 118.4(12) . . ?
C38A C39A C34 119.0(19) . . ?
H55a C39A C34 120.5(11) . . ?
H55a C39A C38A 120.5(12) . . ?

loop_
_geom_bond_atom_site_label_1
_geom_bond_atom_site_label_2
_geom_bond_distance
_geom_bond_site_symmetry_2
_geom_bond_publ_flag
Zr1 N50 2.057(2) . ?
Zr1 N10 2.074(2) . ?
Zr1 N30 2.055(3) . ?
Zr1 C2b 2.20(2) 2_666 ?
Zr1 C54 2.806(3) . ?
Zr1 S1a 2.467(16) . ?
Zr1 C2a 2.43(3) 2_666 ?
Zr1 S1b 2.605(8) . ?
As1a C1a 1.77(2) . ?
As1a S2a 2.243(15) . ?
As1b C2b 1.845(19) . ?
As1b As2b 2.334(11) . ?
N50 C50 1.489(4) . ?
N50 C54 1.439(4) . ?
N10 C10 1.506(4) . ?
N10 C14 1.436(4) . ?
N30 C34 1.437(4) . ?
N30 C30 1.503(4) . ?
C53 C50 1.525(4) . ?
C53 H41a 0.9800 . ?
C53 H41b 0.9800 . ?
C53 H41c 0.9800 . ?
C50 C51 1.540(4) . ?
C50 C52 1.523(4) . ?
C10 C13 1.520(4) . ?
C10 C12 1.528(4) . ?
C10 C11 1.531(4) . ?
C13 H22a 0.9800 . ?
C13 H22b 0.9800 . ?
C13 H22c 0.9800 . ?
C51 H39a 0.9800 . ?
C51 H39b 0.9800 . ?
C51 H39c 0.9800 . ?
C12 H20a 0.9800 . ?
C12 H20b 0.9800 . ?
C12 H20c 0.9800 . ?
C14 C19 1.399(4) . ?
C14 C15 1.385(4) . ?
C11 H21a 0.9800 . ?
C11 H21b 0.9800 . ?
C11 H21c 0.9800 . ?
C19 C18 1.396(4) . ?
C19 H16 0.9500 . ?
C52 H40a 0.9800 . ?
C52 H40b 0.9800 . ?
C52 H40c 0.9800 . ?
C34 C35 1.354(10) . ?
C34 C39 1.408(10) . ?
C34 C35A 1.420(19) . ?
C34 C39A 1.408(19) . ?
C31 C30 1.520(5) . ?
C31 H60a 0.9800 . ?
C31 H60b 0.9800 . ?
C31 H60c 0.9800 . ?
C59 C58 1.414(14) . ?
C59 C54 1.421(15) . ?
C59 H31a 0.9500 . ?
C15 C16 1.390(5) . ?
C15 H12 0.9500 . ?
C30 C32 1.531(5) . ?
C30 C33 1.534(5) . ?
C18 C17 1.379(5) . ?
C18 C21 1.522(5) . ?
C17 C16 1.390(5) . ?
C17 H14 0.9500 . ?
C35 C36 1.382(10) . ?
C35 H51 0.9500 . ?
C16 C20 1.509(5) . ?
C55 C56 1.391(13) . ?
C55 C54 1.381(13) . ?
C55 H35a 0.9500 . ?
C32 H59a 0.9800 . ?
C32 H59b 0.9800 . ?
C32 H59c 0.9800 . ?
C21 H18a 0.9800 . ?
C21 H18b 0.9800 . ?
C21 H18c 0.9800 . ?
C33 H61a 0.9800 . ?
C33 H61b 0.9800 . ?
C33 H61c 0.9800 . ?
C39 C38 1.414(9) . ?
C39 H55 0.9500 . ?
C36 C37 1.385(9) . ?
C36 C40 1.493(10) . ?
C58 C57 1.365(13) . ?
C58 C61 1.529(16) . ?
C37 C38 1.376(9) . ?
C37 H53 0.9500 . ?
C20 H17a 0.9800 . ?
C20 H17b 0.9800 . ?
C20 H17c 0.9800 . ?
C57 C56 1.385(14) . ?
C57 H33a 0.9500 . ?
C38 C41 1.525(10) . ?
C56 C60 1.493(15) . ?
C40 H56a 0.9800 . ?
C40 H56b 0.9800 . ?
C40 H56c 0.9800 . ?
C61 H36a 0.9800 . ?
C61 H36b 0.9800 . ?
C61 H36c 0.9800 . ?
C41 H57a 0.9800 . ?
C41 H57b 0.9800 . ?
C41 H57c 0.9800 . ?
C60 H37a 0.9800 . ?
C60 H37b 0.9800 . ?
C60 H37c 0.9800 . ?
C2b S2b 1.68(2) . ?
C61A C58A 1.502(14) . ?
C61A H36d 0.9800 . ?
C61A H36e 0.9800 . ?
C61A H36f 0.9800 . ?
C58A C59A 1.378(13) . ?
C58A C57A 1.387(12) . ?
C59A C54 1.375(14) . ?
C59A H31 0.9500 . ?
C57A C56A 1.386(12) . ?
C57A H33 0.9500 . ?
C56A C60A 1.528(14) . ?
C56A C55A 1.403(11) . ?
C60A H37d 0.9800 . ?
C60A H37e 0.9800 . ?
C60A H37f 0.9800 . ?
C55A C54 1.424(12) . ?
C55A H35 0.9500 . ?
C1a S1a 1.77(2) . ?
C1a As2a 1.933(17) . ?
S2b C1b 1.672(19) . ?
As2a C2a 1.82(2) . ?
S2a C2a 1.80(3) . ?
C1b As2b 1.89(2) . ?
C1b S1b 1.716(17) . ?
C41A C38A 1.53(2) . ?
C41A H57d 0.9800 . ?
C41A H57e 0.9800 . ?
C41A H57f 0.9800 . ?
C38A C37A 1.394(17) . ?
C38A C39A 1.404(18) . ?
C37A C36A 1.387(16) . ?
C37A H53a 0.9500 . ?
C36A C40A 1.55(2) . ?
C36A C35A 1.419(19) . ?
C40A H56d 0.9800 . ?
C40A H56e 0.9800 . ?
C40A H56f 0.9800 . ?
C35A H51a 0.9500 . ?
C39A H55a 0.9500 . ?

loop_
_geom_torsion_atom_site_label_1
_geom_torsion_atom_site_label_2
_geom_torsion_atom_site_label_3
_geom_torsion_atom_site_label_4
_geom_torsion
_geom_torsion_site_symmetry_1
_geom_torsion_site_symmetry_2
_geom_torsion_site_symmetry_3
_geom_torsion_site_symmetry_4
_geom_torsion_publ_flag
Zr1 N50 C50 C53 -120.4(3) . . . . ?
Zr1 N50 C50 C51 118.0(3) . . . . ?
Zr1 N50 C50 C52 -0.7(3) . . . . ?
Zr1 N50 C54 C59 81.2(10) . . . . ?
Zr1 N50 C54 C55 -96.1(9) . . . . ?
Zr1 N50 C54 C59A 81.9(11) . . . . ?
Zr1 N50 C54 C55A -93.5(6) . . . . ?
Zr1 N10 C10 C13 -3.6(2) . . . . ?
Zr1 N10 C10 C12 -122.4(2) . . . . ?
Zr1 N10 C10 C11 115.5(2) . . . . ?
Zr1 N10 C14 C19 -102.9(2) . . . . ?
Zr1 N10 C14 C15 76.6(3) . . . . ?
Zr1 N30 C34 C35 -87.4(9) . . . . ?
Zr1 N30 C34 C39 95.4(8) . . . . ?
Zr1 N30 C34 C35A -81.1(17) . . . . ?
Zr1 N30 C34 C39A 89(2) . . . . ?
Zr1 N30 C30 C31 4.7(3) . . . . ?
Zr1 N30 C30 C32 -114.8(3) . . . . ?
Zr1 N30 C30 C33 123.2(3) . . . . ?
Zr1 C2b S2b C1b 163(2) 2_666 . . . ?
Zr1 C54 N50 C50 -179.22(18) . . . . ?
Zr1 C54 C59 C58 -128.9(7) . . . . ?
Zr1 C54 C55 C56 121.2(8) . . . . ?
Zr1 C54 C59A C58A -127.1(8) . . . . ?
Zr1 C54 C55A C56A 125.5(6) . . . . ?
As1b C2b S2b C1b -4(3) . . . . ?
N50 C54 C59 C58 -174.5(10) . . . . ?
N50 C54 C55 C56 175.6(10) . . . . ?
N50 C54 C59A C58A -174.8(11) . . . . ?
N50 C54 C55A C56A 173.8(7) . . . . ?
N10 C14 C19 C18 -179.7(3) . . . . ?
N10 C14 C15 C16 -178.7(3) . . . . ?
N30 C34 C35 C36 177.5(9) . . . . ?
N30 C34 C39 C38 -179.8(8) . . . . ?
N30 C34 C35A C36A -178.7(16) . . . . ?
N30 C34 C39A C38A -179(2) . . . . ?
C14 C19 C18 C17 -0.8(4) . . . . ?
C14 C19 C18 C21 178.8(4) . . . . ?
C14 C15 C16 C17 -2.2(4) . . . . ?
C14 C15 C16 C20 178.3(4) . . . . ?
C19 C18 C17 C16 -0.6(4) . . . . ?
C34 C35 C36 C37 4.2(18) . . . . ?
C34 C35 C36 C40 -174.9(10) . . . . ?
C34 C39 C38 C37 0.3(16) . . . . ?
C34 C39 C38 C41 -179.8(9) . . . . ?
C34 C35A C36A C37A -4(4) . . . . ?
C34 C35A C36A C40A 177(2) . . . . ?
C34 C39A C38A C41A -172(2) . . . . ?
C34 C39A C38A C37A 2(4) . . . . ?
C59 C58 C57 C56 -0.2(14) . . . . ?
C59 C54 C55 C56 -1.8(12) . . . . ?
C59 C54 C59A C58A -171(10) . . . . ?
C59 C54 C55A C56A 0.0(13) . . . . ?
C15 C16 C17 C18 2.1(5) . . . . ?
C18 C17 C16 C20 -178.3(4) . . . . ?
C35 C36 C37 C38 -0.8(11) . . . . ?
C55 C56 C57 C58 1.5(14) . . . . ?
C55 C54 C59A C58A 3.6(9) . . . . ?
C55 C54 C55A C56A -14(5) . . . . ?
C39 C38 C37 C36 -1.4(10) . . . . ?
C36 C37 C38 C41 178.7(7) . . . . ?
C58 C57 C56 C60 179.2(10) . . . . ?
C2b S2b C1b As2b 3(2) . . . . ?
C2b S2b C1b S1b -177(2) . . . . ?
C61A C58A C59A C54 -179.5(10) . . . . ?
C61A C58A C57A C56A -179.9(9) . . . . ?
C58A C59A C54 C55A 0(2) . . . . ?
C58A C57A C56A C60A 174.7(9) . . . . ?
C58A C57A C56A C55A -1.5(12) . . . . ?
C59A C54 C55A C56A -1.8(12) . . . . ?
C57A C56A C55A C54 2.4(10) . . . . ?
C41A C38A C37A C36A 178.1(16) . . . . ?
C38A C37A C36A C40A 176.0(15) . . . . ?
C38A C37A C36A C35A -3(2) . . . . ?

loop_
_restr_distance_atom_site_label_1
_restr_distance_atom_site_label_2
_restr_distance_site_symmetry_2
_restr_distance_target
_restr_distance_target_weight_param
_restr_distance_diff
As2a C1a 1 1.9600 0.0200 0.0269

loop_
_restr_equal_distance_atom_site_label_1
_restr_equal_distance_atom_site_label_2
_restr_equal_distance_site_symmetry_2
_restr_equal_distance_class_id
As1a C1a 1 8
As1b C2b 1 6
C35 C34 1 1
C39 C34 1 1
C36 C35 1 1
C58 C59 1 3
C37 C36 1 1
C57 C58 1 3
C38 C39 1 1
C38 C37 1 1
C56 C55 1 3
C56 C57 1 3
C59A C58A 1 4
C57A C58A 1 4
C56A C57A 1 4
C55A C56A 1 4
C54 C59 1 3
C54 C55 1 3
C54 C59A 1 4
C54 C55A 1 4
S2b C2b 1 5
S2b C1b 1 5
S1a C1a 1 7
As2a C2a 1 8
S2a C2a 1 7
As2b C1b 1 6
S1b C1b 1 5
C37A C38A 1 2
C36A C37A 1 2
C35A C34 1 2
C35A C36A 1 2
C39A C34 1 2
C39A C38A 1 2

loop_
_restr_equal_distance_class_class_id
_restr_equal_distance_class_target_weight_param
_restr_equal_distance_class_average
_restr_equal_distance_class_esd
_restr_equal_distance_class_diff_max
1 0.0200 1.3865 0.0201 0.0326
2 0.0200 1.4054 0.0122 0.0183
3 0.0200 1.3928 0.0194 0.0283
4 0.0200 1.3920 0.0168 0.0321
5 0.0200 1.6897 0.0188 0.0260
6 0.0200 1.8681 0.0232 0.0232
7 0.0200 1.7855 0.0120 0.0120
8 0.0200 1.7950 0.0273 0.0273

loop_
_restr_U_iso_atom_site_label
_restr_U_iso_weight_param
C2b 0.0100
S1a 0.0010
C2a 0.0100

loop_
_restr_U_similar_atom_site_label_1
_restr_U_similar_atom_site_label_2
_restr_U_similar_weight_param
C59 C58 0.0100
C59 C58A 0.0100
C59 C59A 0.0100
C59 C54 0.0100
C35 C36 0.0100
C35 C36A 0.0100
C35 C35A 0.0100
C55 C56 0.0100
C55 C56A 0.0100
C55 C55A 0.0100
C55 C54 0.0100
C39 C38 0.0100
C39 C38A 0.0100
C39 C39A 0.0100
C36 C37 0.0100
C36 C40 0.0100
C36 C38A 0.0100
C36 C37A 0.0100
C36 C36A 0.0100
C36 C40A 0.0100
C58 C57 0.0100
C58 C61 0.0100
C58 C61A 0.0100
C58 C58A 0.0100
C58 C59A 0.0100
C58 C57A 0.0100
C37 C38 0.0100
C37 C41A 0.0100
C37 C38A 0.0100
C37 C37A 0.0100
C37 C36A 0.0100
C57 C56 0.0100
C57 C61A 0.0100
C57 C58A 0.0100
C57 C57A 0.0100
C57 C56A 0.0100
C38 C41 0.0100
C38 C41A 0.0100
C38 C38A 0.0100
C38 C37A 0.0100
C56 C60 0.0100
C56 C58A 0.0100
C56 C57A 0.0100
C56 C56A 0.0100
C56 C60A 0.0100
C56 C55A 0.0100
C40 C37A 0.0100
C40 C36A 0.0100
C40 C40A 0.0100
C61 C61A 0.0100
C61 C58A 0.0100
C41 C41A 0.0100
C41 C38A 0.0100
C60 C57A 0.0100
C60 C56A 0.0100
C60 C60A 0.0100
C2b C2a 0.0100
C61A C58A 0.0100
C58A C59A 0.0100
C58A C57A 0.0100
C59A C54 0.0100
C57A C56A 0.0100
C56A C60A 0.0100
C56A C55A 0.0100
C55A C54 0.0100
C1a S1a 0.0100
C1a S1b 0.0100
S1a C1b 0.0100
S1a S1b 0.0100
C1b S1b 0.0100
C41A C38A 0.0100
C38A C37A 0.0100
C37A C36A 0.0100
C36A C40A 0.0100
